data_4311284
loop_
_publ_author_name
'Rolf W. Saalfrank'
'Christian Deutscher'
'Stefan Sperner'
'Takayuki Nakajima'
'Ayuk M. Ako'
'Eveline Uller'
'Frank Hampel'
'Frank W. Heinemann'

_publ_contact_author 'Dr. Frank Hampel'
_publ_contact_author_email hampel@organik.uni-erlangen.de
_publ_section_title
;
 Six-Membered Metalla-coronands. Synthesis and Crystal Packing: Columns,
 Compartments, and 3D-Networks,
;
_journal_name_full 'Inorganic Chemistry'
_journal_page_first 4372
_journal_page_last 4382
_journal_paper_doi 10.1021/ic049799w
_journal_volume 43
_journal_year 2004
_chemical_formula_sum 'C60 H114 Cl6 Fe6 N6 O12'
_chemical_formula_weight 1659.37
_chemical_name_systematic
;
  ?
;
_space_group_IT_number 15
_symmetry_cell_setting monoclinic
_symmetry_space_group_name_Hall '-C 2yc'
_symmetry_space_group_name_H-M 'C 1 2/c 1'
_atom_sites_solution_hydrogens geom
_atom_sites_solution_primary direct
_atom_sites_solution_secondary difmap
_audit_creation_method SHELXL-97
_cell_angle_alpha 90.00
_cell_angle_beta 97.2888(13)
_cell_angle_gamma 90.00
_cell_formula_units_Z 4
_cell_length_a 21.1158(4)
_cell_length_b 16.4674(4)
_cell_length_c 22.4019(5)
_cell_measurement_temperature 173(2)
_cell_volume 7726.7(3)
_computing_structure_refinement 'SHELXL-97 (Sheldrick, 1997)'
_computing_structure_solution 'SHELXS-97 (Sheldrick, 1990)'
_diffrn_ambient_temperature 173(2)
_diffrn_measured_fraction_theta_full 0.994
_diffrn_measured_fraction_theta_max 0.994
_diffrn_radiation_monochromator graphite
_diffrn_radiation_source 'fine-focus sealed tube'
_diffrn_radiation_type MoK\a
_diffrn_radiation_wavelength 0.71073
_diffrn_reflns_av_R_equivalents 0.0388
_diffrn_reflns_av_sigmaI/netI 0.0769
_diffrn_reflns_limit_h_max 27
_diffrn_reflns_limit_h_min -27
_diffrn_reflns_limit_k_max 21
_diffrn_reflns_limit_k_min -21
_diffrn_reflns_limit_l_max 29
_diffrn_reflns_limit_l_min -29
_diffrn_reflns_number 16854
_diffrn_reflns_theta_full 27.47
_diffrn_reflns_theta_max 27.47
_diffrn_reflns_theta_min 1.57
_exptl_absorpt_coefficient_mu 1.360
_exptl_absorpt_correction_T_max 0.6857
_exptl_absorpt_correction_T_min 0.6857
_exptl_crystal_density_diffrn 1.426
_exptl_crystal_density_method 'not measured'
_exptl_crystal_F_000 3480
_exptl_crystal_size_max 0.30
_exptl_crystal_size_mid 0.30
_exptl_crystal_size_min 0.30
_refine_diff_density_max 0.613
_refine_diff_density_min -0.489
_refine_diff_density_rms 0.077
_refine_ls_extinction_method none
_refine_ls_goodness_of_fit_ref 1.033
_refine_ls_hydrogen_treatment mixed
_refine_ls_matrix_type full
_refine_ls_number_parameters 410
_refine_ls_number_reflns 8821
_refine_ls_number_restraints 12
_refine_ls_restrained_S_all 1.062
_refine_ls_R_factor_all 0.0717
_refine_ls_R_factor_gt 0.0385
_refine_ls_shift/su_max 0.008
_refine_ls_shift/su_mean 0.001
_refine_ls_structure_factor_coef Fsqd
_refine_ls_weighting_details 'calc w=1/[\s^2^(Fo^2^)+(0.0393P)^2^+3.5118P] where P=(Fo^2^+2Fc^2^)/3'
_refine_ls_weighting_scheme calc
_refine_ls_wR_factor_gt 0.0911
_refine_ls_wR_factor_ref 0.1014
_reflns_number_gt 6065
_reflns_number_total 8821
_reflns_threshold_expression >2sigma(I)
_cod_data_source_file ic049799wsi20040216_012135_18.cif
_cod_data_source_block eu10_2
_cod_depositor_comments
;
The following automatic conversions were performed:
'_symmetry_cell_setting' value 'Monoclinic' changed to 'monoclinic'
according to '/home/saulius/struct/CIF-dictionaries/cif_core.dic'
dictionary named 'cif_core.dic' version 2.4.1 from 2010-06-29.

Automatic conversion script
Id: cif_fix_enum 1527 2010-12-29 10:47:43Z saulius 
;
_cod_database_code 4311284

loop_
_symmetry_equiv_pos_as_xyz
'x, y, z'
'-x, y, -z+1/2'
'x+1/2, y+1/2, z'
'-x+1/2, y+1/2, -z+1/2'
'-x, -y, -z'
'x, -y, z-1/2'
'-x+1/2, -y+1/2, -z'
'x+1/2, -y+1/2, z-1/2'

loop_
_atom_site_label
_atom_site_type_symbol
_atom_site_fract_x
_atom_site_fract_y
_atom_site_fract_z
_atom_site_U_iso_or_equiv
_atom_site_adp_type
_atom_site_occupancy
_atom_site_symmetry_multiplicity
_atom_site_calc_flag
_atom_site_refinement_flags
_atom_site_disorder_assembly
_atom_site_disorder_group
Fe1 Fe 0.076710(16) 0.86493(2) 0.440279(17) 0.02479(11) Uani 1 1 d . . .
N1 N 0.09677(9) 0.74301(14) 0.48446(10) 0.0295(5) Uani 1 1 d . . .
Cl1 Cl 0.14006(3) 0.83369(5) 0.36515(3) 0.03554(18) Uani 1 1 d . . .
O1 O 0.14699(7) 0.89105(11) 0.50689(8) 0.0267(4) Uani 1 1 d . . .
C1 C 0.17751(12) 0.82797(17) 0.54299(13) 0.0299(6) Uani 1 1 d . . .
H1A H 0.1602 0.8255 0.5820 0.036 Uiso 1 1 calc R . .
H1B H 0.2240 0.8385 0.5510 0.036 Uiso 1 1 calc R . .
N2 N -0.12878(10) 0.85462(14) 0.34352(10) 0.0292(5) Uani 1 1 d . . .
Fe2 Fe -0.074266(16) 0.84774(2) 0.437865(17) 0.02463(11) Uani 1 1 d . . .
O2 O 0.00645(7) 0.85766(11) 0.49337(8) 0.0242(4) Uani 1 1 d . . .
Cl2 Cl -0.09084(3) 0.70841(4) 0.44038(3) 0.03527(18) Uani 1 1 d . . .
C2 C 0.16541(12) 0.74812(17) 0.50951(14) 0.0333(7) Uani 1 1 d . . .
H2A H 0.1923 0.7449 0.4765 0.040 Uiso 1 1 calc R . .
H2B H 0.1767 0.7022 0.5373 0.040 Uiso 1 1 calc R . .
O3 O -0.00367(8) 0.85220(11) 0.38510(8) 0.0277(4) Uani 1 1 d . . .
N3 N -0.20261(9) 0.94744(14) 0.57233(10) 0.0292(5) Uani 1 1 d . . .
Fe3 Fe -0.153308(16) 0.98866(2) 0.491820(17) 0.02496(11) Uani 1 1 d . . .
Cl3 Cl -0.24929(3) 0.99092(5) 0.42990(3) 0.03757(19) Uani 1 1 d . . .
C3 C 0.02503(12) 0.81459(17) 0.54742(12) 0.0288(6) Uani 1 1 d . . .
H3A H -0.0126 0.8048 0.5686 0.035 Uiso 1 1 calc R . .
H3B H 0.0564 0.8470 0.5742 0.035 Uiso 1 1 calc R . .
O4 O -0.09480(8) 0.96685(11) 0.43106(8) 0.0251(4) Uani 1 1 d . . .
C4 C 0.05460(12) 0.73406(17) 0.53269(13) 0.0312(7) Uani 1 1 d . . .
H4A H 0.0798 0.7122 0.5694 0.037 Uiso 1 1 calc R . .
H4B H 0.0202 0.6947 0.5195 0.037 Uiso 1 1 calc R . .
O5 O -0.13616(8) 0.86813(11) 0.49560(8) 0.0272(4) Uani 1 1 d . . .
C5 C 0.08465(13) 0.67583(17) 0.43942(13) 0.0339(7) Uani 1 1 d . . .
H5A H 0.1136 0.6835 0.4084 0.041 Uiso 1 1 calc R . .
H5B H 0.0404 0.6815 0.4191 0.041 Uiso 1 1 calc R . .
O6 O -0.08610(8) 1.01523(11) 0.56134(8) 0.0255(4) Uani 1 1 d . . .
C6 C 0.09301(14) 0.58947(18) 0.46331(14) 0.0389(7) Uani 1 1 d . . .
H6A H 0.1382 0.5804 0.4796 0.047 Uiso 1 1 calc R . .
H6B H 0.0667 0.5816 0.4964 0.047 Uiso 1 1 calc R . .
C7 C 0.07315(16) 0.52866(19) 0.41345(16) 0.0467(8) Uani 1 1 d . . .
H7A H 0.0286 0.5402 0.3961 0.056 Uiso 1 1 calc R . .
H7B H 0.1006 0.5361 0.3812 0.056 Uiso 1 1 calc R . .
C8 C 0.07769(16) 0.44127(19) 0.43418(16) 0.0500(9) Uani 1 1 d D . .
H8A H 0.1214 0.4315 0.4547 0.060 Uiso 1 1 calc R . .
H8B H 0.0478 0.4332 0.4643 0.060 Uiso 1 1 calc R . .
C9 C 0.0636(2) 0.3800(3) 0.3862(2) 0.0802(13) Uani 1 1 d D . .
H9A H 0.0498 0.3301 0.4016 0.096 Uiso 1 1 calc R . .
C10 C 0.0649(4) 0.3767(5) 0.3349(3) 0.196(5) Uani 1 1 d D . .
H10A H 0.0779 0.4227 0.3139 0.235 Uiso 1 1 calc R . .
H10B H 0.0530 0.3280 0.3136 0.235 Uiso 1 1 calc R . .
C11 C -0.01755(12) 0.84841(19) 0.32152(12) 0.0345(7) Uani 1 1 d . . .
H11A H 0.0135 0.8126 0.3048 0.041 Uiso 1 1 calc R . .
H11B H -0.0146 0.9033 0.3040 0.041 Uiso 1 1 calc R . .
C12 C -0.08457(12) 0.81513(19) 0.30604(13) 0.0354(7) Uani 1 1 d . . .
H12A H -0.0994 0.8250 0.2630 0.042 Uiso 1 1 calc R . .
H12B H -0.0843 0.7558 0.3130 0.042 Uiso 1 1 calc R . .
C13 C -0.09833(13) 0.99785(18) 0.37192(12) 0.0314(7) Uani 1 1 d . . .
H13A H -0.0550 1.0012 0.3597 0.038 Uiso 1 1 calc R . .
H13B H -0.1168 1.0532 0.3704 0.038 Uiso 1 1 calc R . .
C14 C -0.14021(13) 0.94179(18) 0.32872(12) 0.0331(7) Uani 1 1 d . . .
H14A H -0.1857 0.9547 0.3306 0.040 Uiso 1 1 calc R . .
H14B H -0.1312 0.9520 0.2871 0.040 Uiso 1 1 calc R . .
C15 C -0.19042(12) 0.80958(19) 0.33884(13) 0.0355(7) Uani 1 1 d . . .
H15A H -0.2163 0.8327 0.3686 0.043 Uiso 1 1 calc R . .
H15B H -0.1811 0.7523 0.3503 0.043 Uiso 1 1 calc R . .
C16 C -0.23070(13) 0.8104(2) 0.27735(13) 0.0400(8) Uani 1 1 d . . .
H16A H -0.2465 0.8662 0.2681 0.048 Uiso 1 1 calc R . .
H16B H -0.2040 0.7942 0.2461 0.048 Uiso 1 1 calc R . .
C17 C -0.28658(14) 0.7532(2) 0.27615(15) 0.0475(8) Uani 1 1 d . . .
H17A H -0.2702 0.6983 0.2876 0.057 Uiso 1 1 calc R . .
H17B H -0.3135 0.7710 0.3068 0.057 Uiso 1 1 calc R . .
C18 C -0.32770(15) 0.7478(2) 0.21625(16) 0.0557(10) Uani 1 1 d D . .
H18A H -0.3468 0.8017 0.2061 0.067 Uiso 1 1 calc R . .
H18B H -0.3004 0.7338 0.1849 0.067 Uiso 1 1 calc R . .
C19 C -0.37891(19) 0.6876(3) 0.21495(17) 0.0712(12) Uani 1 1 d D . .
H19A H -0.3655 0.6337 0.2248 0.085 Uiso 1 1 calc R . .
C20 C -0.4388(2) 0.6976(4) 0.2025(2) 0.1017(18) Uani 1 1 d D . .
H20A H -0.4556 0.7500 0.1922 0.122 Uiso 1 1 calc R . .
H20B H -0.4669 0.6526 0.2034 0.122 Uiso 1 1 calc R . .
C21 C -0.16426(12) 0.81724(18) 0.53651(13) 0.0334(7) Uani 1 1 d . . .
H21A H -0.1326 0.8042 0.5717 0.040 Uiso 1 1 calc R . .
H21B H -0.1790 0.7658 0.5165 0.040 Uiso 1 1 calc R . .
C22 C -0.22001(13) 0.86231(17) 0.55658(14) 0.0337(7) Uani 1 1 d . . .
H22A H -0.2562 0.8616 0.5239 0.040 Uiso 1 1 calc R . .
H22B H -0.2338 0.8347 0.5920 0.040 Uiso 1 1 calc R . .
C23 C -0.08633(12) 0.96349(17) 0.61141(12) 0.0311(7) Uani 1 1 d . . .
H23A H -0.0585 0.9863 0.6463 0.037 Uiso 1 1 calc R . .
H23B H -0.0694 0.9095 0.6021 0.037 Uiso 1 1 calc R . .
C24 C -0.15426(12) 0.95463(19) 0.62703(13) 0.0342(7) Uani 1 1 d . . .
H24A H -0.1566 0.9058 0.6524 0.041 Uiso 1 1 calc R . .
H24B H -0.1647 1.0024 0.6508 0.041 Uiso 1 1 calc R . .
C25 C -0.26067(12) 0.99575(18) 0.58070(13) 0.0337(7) Uani 1 1 d . . .
H25A H -0.2917 0.9907 0.5438 0.040 Uiso 1 1 calc R . .
H25B H -0.2484 1.0537 0.5851 0.040 Uiso 1 1 calc R . .
C26 C -0.29372(14) 0.9712(2) 0.63451(15) 0.0471(8) Uani 1 1 d . . .
H26A H -0.3039 0.9125 0.6315 0.056 Uiso 1 1 calc R . .
H26B H -0.2638 0.9796 0.6717 0.056 Uiso 1 1 calc R . .
C27 C -0.35398(16) 1.0174(2) 0.63955(18) 0.0572(10) Uani 1 1 d . . .
H27A H -0.3448 1.0761 0.6368 0.069 Uiso 1 1 calc R . .
H27B H -0.3857 1.0032 0.6047 0.069 Uiso 1 1 calc R . .
C28 C -0.3832(2) 1.0029(3) 0.6953(2) 0.0863(15) Uani 1 1 d D . .
H28A H -0.4249 1.0268 0.6893 0.104 Uiso 1 1 d R . .
H28B H -0.3587 1.0338 0.7265 0.104 Uiso 1 1 d R . .
C29 C -0.3902(3) 0.9280(4) 0.7179(3) 0.070(2) Uani 0.653(13) 1 d PD . .
H29A H -0.4212 0.8923 0.6966 0.084 Uiso 1 1 d R . .
C29' C -0.3463(5) 0.9719(6) 0.7512(5) 0.070(2) Uani 0.35 1 d PD . .
C30 C -0.3537(3) 0.8977(4) 0.7716(3) 0.133(2) Uani 1 1 d D . .
H30A H -0.3224 0.9321 0.7938 0.159 Uiso 1 1 d R . .
H30B H -0.3606 0.8436 0.7856 0.159 Uiso 1 1 d R . .

loop_
_atom_site_aniso_label
_atom_site_aniso_U_11
_atom_site_aniso_U_22
_atom_site_aniso_U_33
_atom_site_aniso_U_23
_atom_site_aniso_U_13
_atom_site_aniso_U_12
Fe1 0.0209(2) 0.0293(2) 0.0244(2) -0.00188(17) 0.00379(16) -0.00043(16)
N1 0.0240(11) 0.0293(14) 0.0352(14) -0.0014(11) 0.0042(10) 0.0019(10)
Cl1 0.0310(4) 0.0433(5) 0.0343(4) -0.0075(3) 0.0118(3) -0.0014(3)
O1 0.0241(9) 0.0256(11) 0.0293(10) -0.0007(8) -0.0010(8) 0.0029(8)
C1 0.0242(13) 0.0315(17) 0.0330(16) 0.0027(13) -0.0002(12) 0.0061(12)
N2 0.0253(11) 0.0353(15) 0.0270(13) -0.0049(11) 0.0040(10) -0.0049(10)
Fe2 0.0208(2) 0.0294(2) 0.0238(2) -0.00171(17) 0.00343(16) -0.00137(16)
O2 0.0216(9) 0.0285(11) 0.0225(10) 0.0003(8) 0.0030(7) 0.0035(7)
Cl2 0.0359(4) 0.0301(4) 0.0395(4) -0.0028(3) 0.0039(3) -0.0027(3)
C2 0.0262(14) 0.0306(17) 0.0423(18) -0.0002(14) 0.0011(13) 0.0067(12)
O3 0.0225(9) 0.0400(12) 0.0208(10) -0.0043(8) 0.0039(7) -0.0050(8)
N3 0.0248(11) 0.0319(14) 0.0318(13) -0.0011(11) 0.0071(10) -0.0013(10)
Fe3 0.0202(2) 0.0287(2) 0.0260(2) -0.00094(17) 0.00293(16) -0.00129(16)
Cl3 0.0239(3) 0.0492(5) 0.0381(4) -0.0017(4) -0.0020(3) -0.0015(3)
C3 0.0269(14) 0.0345(17) 0.0250(15) 0.0038(13) 0.0029(11) 0.0028(12)
O4 0.0251(9) 0.0287(11) 0.0217(10) 0.0010(8) 0.0041(7) -0.0023(8)
C4 0.0274(14) 0.0321(17) 0.0345(17) 0.0045(14) 0.0052(12) 0.0010(12)
O5 0.0254(9) 0.0270(11) 0.0306(11) 0.0013(8) 0.0093(8) -0.0019(8)
C5 0.0328(15) 0.0313(17) 0.0384(17) -0.0052(14) 0.0075(13) 0.0036(13)
O6 0.0227(9) 0.0303(11) 0.0233(10) 0.0030(8) 0.0017(7) -0.0035(8)
C6 0.0380(16) 0.0334(18) 0.0462(19) -0.0006(15) 0.0088(14) 0.0034(13)
C7 0.0494(19) 0.0363(19) 0.054(2) -0.0017(16) 0.0045(16) -0.0030(15)
C8 0.0494(19) 0.0343(19) 0.068(2) -0.0079(18) 0.0136(17) -0.0052(15)
C9 0.106(3) 0.047(3) 0.092(4) -0.005(3) 0.031(3) -0.024(2)
C10 0.256(9) 0.210(8) 0.149(6) -0.119(6) 0.134(6) -0.157(7)
C11 0.0265(14) 0.053(2) 0.0242(15) -0.0056(14) 0.0046(12) -0.0032(13)
C12 0.0302(15) 0.049(2) 0.0262(15) -0.0096(15) 0.0016(12) -0.0037(13)
C13 0.0321(15) 0.0335(17) 0.0288(16) 0.0013(13) 0.0043(12) -0.0044(12)
C14 0.0365(15) 0.0385(18) 0.0237(15) 0.0000(13) 0.0019(12) -0.0038(13)
C15 0.0279(14) 0.0448(19) 0.0326(16) -0.0025(15) -0.0008(12) -0.0082(13)
C16 0.0337(16) 0.050(2) 0.0347(17) -0.0008(16) -0.0028(13) -0.0068(14)
C17 0.0441(18) 0.053(2) 0.043(2) -0.0051(17) -0.0045(15) -0.0140(16)
C18 0.0442(19) 0.072(3) 0.047(2) -0.0073(19) -0.0093(16) -0.0137(18)
C19 0.072(3) 0.082(3) 0.055(3) -0.016(2) -0.013(2) -0.024(2)
C20 0.073(3) 0.150(5) 0.081(3) -0.048(3) 0.007(3) -0.030(3)
C21 0.0309(15) 0.0338(17) 0.0385(17) 0.0014(14) 0.0151(13) -0.0038(12)
C22 0.0308(15) 0.0336(17) 0.0391(18) 0.0010(14) 0.0133(13) -0.0061(13)
C23 0.0291(14) 0.0342(17) 0.0295(16) 0.0055(13) 0.0022(12) -0.0002(12)
C24 0.0338(15) 0.0408(19) 0.0290(16) 0.0016(14) 0.0082(12) -0.0050(13)
C25 0.0278(14) 0.0330(17) 0.0416(18) -0.0012(14) 0.0094(13) 0.0010(12)
C26 0.0335(16) 0.061(2) 0.050(2) -0.0006(18) 0.0173(15) 0.0045(15)
C27 0.054(2) 0.052(2) 0.072(3) -0.002(2) 0.0322(19) 0.0100(17)
C28 0.058(2) 0.133(5) 0.076(3) 0.005(3) 0.037(2) 0.023(3)
C29 0.079(4) 0.060(4) 0.082(5) -0.011(3) 0.048(3) -0.011(3)
C29' 0.079(4) 0.060(4) 0.082(5) -0.011(3) 0.048(3) -0.011(3)
C30 0.224(7) 0.086(4) 0.111(5) 0.007(4) 0.110(5) 0.026(4)

loop_
_atom_type_symbol
_atom_type_description
_atom_type_scat_dispersion_real
_atom_type_scat_dispersion_imag
_atom_type_scat_source
C C 0.0033 0.0016 'International Tables Vol C Tables 4.2.6.8 and 6.1.1.4'
H H 0.0000 0.0000 'International Tables Vol C Tables 4.2.6.8 and 6.1.1.4'
N N 0.0061 0.0033 'International Tables Vol C Tables 4.2.6.8 and 6.1.1.4'
O O 0.0106 0.0060 'International Tables Vol C Tables 4.2.6.8 and 6.1.1.4'
Cl Cl 0.1484 0.1585 'International Tables Vol C Tables 4.2.6.8 and 6.1.1.4'
Fe Fe 0.3463 0.8444 'International Tables Vol C Tables 4.2.6.8 and 6.1.1.4'

loop_
_geom_angle_atom_site_label_1
_geom_angle_atom_site_label_2
_geom_angle_atom_site_label_3
_geom_angle
_geom_angle_site_symmetry_1
_geom_angle_site_symmetry_3
_geom_angle_publ_flag
O3 Fe1 O6 100.00(7) . 5_576 ?
O3 Fe1 O1 168.06(7) . . ?
O6 Fe1 O1 74.63(7) 5_576 . ?
O3 Fe1 O2 74.08(7) . . ?
O6 Fe1 O2 98.76(7) 5_576 . ?
O1 Fe1 O2 95.95(7) . . ?
O3 Fe1 N1 106.15(8) . . ?
O6 Fe1 N1 151.64(8) 5_576 . ?
O1 Fe1 N1 77.59(8) . . ?
O2 Fe1 N1 78.45(7) . . ?
O3 Fe1 Cl1 92.91(5) . . ?
O6 Fe1 Cl1 97.94(5) 5_576 . ?
O1 Fe1 Cl1 98.36(5) . . ?
O2 Fe1 Cl1 160.37(6) . . ?
N1 Fe1 Cl1 91.56(6) . . ?
C2 N1 C4 112.0(2) . . ?
C2 N1 C5 111.8(2) . . ?
C4 N1 C5 110.4(2) . . ?
C2 N1 Fe1 103.58(16) . . ?
C4 N1 Fe1 108.04(16) . . ?
C5 N1 Fe1 110.83(17) . . ?
C1 O1 Fe3 134.17(16) . 5_576 ?
C1 O1 Fe1 120.30(16) . . ?
Fe3 O1 Fe1 105.42(8) 5_576 . ?
O1 C1 C2 108.4(2) . . ?
C12 N2 C14 113.2(2) . . ?
C12 N2 C15 110.4(2) . . ?
C14 N2 C15 110.4(2) . . ?
C12 N2 Fe2 102.90(15) . . ?
C14 N2 Fe2 107.68(16) . . ?
C15 N2 Fe2 112.00(16) . . ?
O5 Fe2 O2 99.34(7) . . ?
O5 Fe2 O4 74.36(7) . . ?
O2 Fe2 O4 97.30(7) . . ?
O5 Fe2 O3 166.94(8) . . ?
O2 Fe2 O3 74.01(7) . . ?
O4 Fe2 O3 95.07(7) . . ?
O5 Fe2 N2 107.45(7) . . ?
O2 Fe2 N2 150.45(7) . . ?
O4 Fe2 N2 78.60(8) . . ?
O3 Fe2 N2 77.21(7) . . ?
O5 Fe2 Cl2 92.16(6) . . ?
O2 Fe2 Cl2 100.72(5) . . ?
O4 Fe2 Cl2 159.05(5) . . ?
O3 Fe2 Cl2 100.07(6) . . ?
N2 Fe2 Cl2 90.67(6) . . ?
C3 O2 Fe2 128.15(15) . . ?
C3 O2 Fe1 112.89(14) . . ?
Fe2 O2 Fe1 105.82(8) . . ?
N1 C2 C1 109.2(2) . . ?
C11 O3 Fe1 133.09(15) . . ?
C11 O3 Fe2 120.83(14) . . ?
Fe1 O3 Fe2 106.06(8) . . ?
C22 N3 C25 110.6(2) . . ?
C22 N3 C24 113.1(2) . . ?
C25 N3 C24 109.9(2) . . ?
C22 N3 Fe3 102.48(16) . . ?
C25 N3 Fe3 113.73(17) . . ?
C24 N3 Fe3 106.83(14) . . ?
O4 Fe3 O1 98.28(7) . 5_576 ?
O4 Fe3 O5 74.14(7) . . ?
O1 Fe3 O5 165.85(7) 5_576 . ?
O4 Fe3 O6 97.51(7) . . ?
O1 Fe3 O6 74.51(7) 5_576 . ?
O5 Fe3 O6 94.37(7) . . ?
O4 Fe3 N3 150.38(8) . . ?
O1 Fe3 N3 108.65(8) 5_576 . ?
O5 Fe3 N3 76.88(7) . . ?
O6 Fe3 N3 78.60(7) . . ?
O4 Fe3 Cl3 99.58(5) . . ?
O1 Fe3 Cl3 92.57(5) 5_576 . ?
O5 Fe3 Cl3 100.40(5) . . ?
O6 Fe3 Cl3 159.91(6) . . ?
N3 Fe3 Cl3 91.48(6) . . ?
O2 C3 C4 109.2(2) . . ?
C13 O4 Fe3 127.93(16) . . ?
C13 O4 Fe2 114.13(16) . . ?
Fe3 O4 Fe2 105.76(8) . . ?
N1 C4 C3 111.7(2) . . ?
C21 O5 Fe2 133.09(16) . . ?
C21 O5 Fe3 121.22(16) . . ?
Fe2 O5 Fe3 105.61(8) . . ?
N1 C5 C6 116.8(2) . . ?
C23 O6 Fe1 128.78(17) . 5_576 ?
C23 O6 Fe3 114.22(15) . . ?
Fe1 O6 Fe3 105.30(8) 5_576 . ?
C7 C6 C5 110.4(3) . . ?
C8 C7 C6 113.6(3) . . ?
C9 C8 C7 115.4(3) . . ?
C10 C9 C8 136.7(5) . . ?
O3 C11 C12 108.3(2) . . ?
N2 C12 C11 110.4(2) . . ?
O4 C13 C14 109.4(2) . . ?
N2 C14 C13 112.1(2) . . ?
N2 C15 C16 116.2(2) . . ?
C17 C16 C15 110.8(3) . . ?
C18 C17 C16 114.5(3) . . ?
C19 C18 C17 113.5(3) . . ?
C20 C19 C18 129.0(5) . . ?
O5 C21 C22 107.9(2) . . ?
N3 C22 C21 111.0(2) . . ?
O6 C23 C24 109.8(2) . . ?
N3 C24 C23 112.5(2) . . ?
N3 C25 C26 115.1(2) . . ?
C27 C26 C25 113.8(3) . . ?
C28 C27 C26 115.5(3) . . ?
C29 C28 C29' 55.8(5) . . ?
C29 C28 C27 122.8(5) . . ?
C29' C28 C27 122.6(5) . . ?
C29' C29 C28 67.0(5) . . ?
C29' C29 C30 57.0(5) . . ?
C28 C29 C30 124.0(6) . . ?
C30 C29' C29 65.5(6) . . ?
C30 C29' C28 122.7(9) . . ?
C29 C29' C28 57.2(6) . . ?
C29' C30 C29 57.4(6) . . ?

loop_
_geom_bond_atom_site_label_1
_geom_bond_atom_site_label_2
_geom_bond_distance
_geom_bond_site_symmetry_2
_geom_bond_publ_flag
Fe1 O3 1.9799(17) . ?
Fe1 O6 1.9841(18) 5_576 ?
Fe1 O1 2.0130(17) . ?
Fe1 O2 2.0194(17) . ?
Fe1 N1 2.255(2) . ?
Fe1 Cl1 2.3362(8) . ?
N1 C2 1.489(3) . ?
N1 C4 1.492(3) . ?
N1 C5 1.497(4) . ?
O1 C1 1.420(3) . ?
O1 Fe3 1.9854(18) 5_576 ?
C1 C2 1.519(4) . ?
N2 C12 1.483(3) . ?
N2 C14 1.486(4) . ?
N2 C15 1.490(3) . ?
N2 Fe2 2.278(2) . ?
Fe2 O5 1.9806(17) . ?
Fe2 O2 1.9849(17) . ?
Fe2 O4 2.0104(18) . ?
Fe2 O3 2.0179(17) . ?
Fe2 Cl2 2.3228(8) . ?
O2 C3 1.415(3) . ?
O3 C11 1.419(3) . ?
N3 C22 1.481(3) . ?
N3 C25 1.493(3) . ?
N3 C24 1.497(3) . ?
N3 Fe3 2.296(2) . ?
Fe3 O4 1.9836(17) . ?
Fe3 O1 1.9854(18) 5_576 ?
Fe3 O5 2.0174(18) . ?
Fe3 O6 2.0174(17) . ?
Fe3 Cl3 2.3064(7) . ?
C3 C4 1.520(4) . ?
O4 C13 1.413(3) . ?
O5 C21 1.426(3) . ?
C5 C6 1.522(4) . ?
O6 C23 1.409(3) . ?
O6 Fe1 1.9841(18) 5_576 ?
C6 C7 1.519(4) . ?
C7 C8 1.511(4) . ?
C8 C9 1.477(5) . ?
C9 C10 1.155(6) . ?
C11 C12 1.516(4) . ?
C13 C14 1.534(4) . ?
C15 C16 1.525(4) . ?
C16 C17 1.508(4) . ?
C17 C18 1.506(4) . ?
C18 C19 1.464(5) . ?
C19 C20 1.271(5) . ?
C21 C22 1.508(4) . ?
C23 C24 1.526(4) . ?
C25 C26 1.522(4) . ?
C26 C27 1.499(4) . ?
C27 C28 1.481(5) . ?
C28 C29 1.349(7) . ?
C28 C29' 1.477(11) . ?
C29 C29' 1.328(13) . ?
C29 C30 1.433(8) . ?
C29' C30 1.321(10) . ?
